data_4029328
loop_
_publ_author_name
'Sun, Ning'
'Chen, Ming'
'Liu, Yuanhong'

_publ_section_title
;
 Gold-Catalyzed Oxidative Reactions of Propargylic Carbonates Involving
 1,2-Carbonate Migration: Stereoselective Synthesis of Functionalized
 Alkenes.
;
_journal_issue 9
_journal_name_full 'The Journal of organic chemistry'
_journal_page_first 4055
_journal_page_last 4067
_journal_paper_doi 10.1021/jo500573s
_journal_volume 79
_journal_year 2014
_chemical_formula_sum 'C15 H18 O2'
_chemical_formula_weight 230.29
_chemical_name_systematic
; 
 ? 
;
_space_group_IT_number 56
_symmetry_cell_setting orthorhombic
_symmetry_space_group_name_Hall '-P 2ab 2ac'
_symmetry_space_group_name_H-M 'P c c n'
_atom_sites_solution_hydrogens geom
_atom_sites_solution_primary direct
_atom_sites_solution_secondary difmap
_audit_creation_method SHELXL-97
_cell_angle_alpha 90.00
_cell_angle_beta 90.00
_cell_angle_gamma 90.00
_cell_formula_units_Z 8
_cell_length_a 16.9949(18)
_cell_length_b 21.083(2)
_cell_length_c 7.3381(8)
_cell_measurement_reflns_used 2156
_cell_measurement_temperature 293(2)
_cell_measurement_theta_max 45.588
_cell_measurement_theta_min 4.794
_cell_volume 2629.3(5)
_computing_cell_refinement 'Bruker SMART'
_computing_data_collection 'Bruker SMART'
_computing_data_reduction 'Bruker SHELXTL'
_computing_molecular_graphics 'Bruker SHELXTL'
_computing_publication_material 'Bruker SHELXTL'
_computing_structure_refinement 'SHELXL-97 (Sheldrick, 1997)'
_computing_structure_solution 'SHELXS-97 (Sheldrick, 1990)'
_diffrn_ambient_temperature 293(2)
_diffrn_measured_fraction_theta_full 1.000
_diffrn_measured_fraction_theta_max 1.000
_diffrn_measurement_device_type 'CCD area detector'
_diffrn_measurement_method 'phi and omega scans'
_diffrn_radiation_monochromator graphite
_diffrn_radiation_source 'fine-focus sealed tube'
_diffrn_radiation_type MoK\a
_diffrn_radiation_wavelength 0.71073
_diffrn_reflns_av_R_equivalents 0.0452
_diffrn_reflns_av_sigmaI/netI 0.0370
_diffrn_reflns_limit_h_max 20
_diffrn_reflns_limit_h_min -20
_diffrn_reflns_limit_k_max 26
_diffrn_reflns_limit_k_min -24
_diffrn_reflns_limit_l_max 9
_diffrn_reflns_limit_l_min -8
_diffrn_reflns_number 14825
_diffrn_reflns_theta_full 25.99
_diffrn_reflns_theta_max 25.99
_diffrn_reflns_theta_min 1.54
_exptl_absorpt_coefficient_mu 0.076
_exptl_absorpt_correction_T_max 1.00000
_exptl_absorpt_correction_T_min 0.69013
_exptl_absorpt_correction_type empirical
_exptl_absorpt_process_details sadabs
_exptl_crystal_colour colorless
_exptl_crystal_density_diffrn 1.164
_exptl_crystal_density_method 'not measured'
_exptl_crystal_description prismatic
_exptl_crystal_F_000 992
_exptl_crystal_size_max 0.211
_exptl_crystal_size_mid 0.185
_exptl_crystal_size_min 0.123
_refine_diff_density_max 0.171
_refine_diff_density_min -0.151
_refine_diff_density_rms 0.033
_refine_ls_extinction_method none
_refine_ls_goodness_of_fit_ref 1.056
_refine_ls_hydrogen_treatment constr
_refine_ls_matrix_type full
_refine_ls_number_parameters 158
_refine_ls_number_reflns 2582
_refine_ls_number_restraints 0
_refine_ls_restrained_S_all 1.056
_refine_ls_R_factor_all 0.0695
_refine_ls_R_factor_gt 0.0476
_refine_ls_shift/su_max 0.002
_refine_ls_shift/su_mean 0.000
_refine_ls_structure_factor_coef Fsqd
_refine_ls_weighting_details 'calc w=1/[\s^2^(Fo^2^)+(0.0670P)^2^+0.3305P] where P=(Fo^2^+2Fc^2^)/3'
_refine_ls_weighting_scheme calc
_refine_ls_wR_factor_gt 0.1242
_refine_ls_wR_factor_ref 0.1373
_reflns_number_gt 1852
_reflns_number_total 2582
_reflns_threshold_expression >2sigma(I)
_cod_data_source_file jo500573s_si_003.cif
_cod_data_source_block cd213632
_cod_depositor_comments
;
The following automatic conversions were performed:

'_symmetry_cell_setting' value 'Orthorhombic' changed to
'orthorhombic' according to
/usr/data/users/saulius/crontab/automatic-downloads/rss-feeds/ACS/lib/dictionaries/cif_core.dic
dictionary named 'cif_core.dic' version 2.4.2 from 2011-04-26.

Automatic conversion script
Id: cif_fix_values 2281 2013-09-26 08:29:07Z andrius 

 Adding full bibliography for 4029328--4029330.cif.
;
_cod_original_sg_symbol_H-M Pccn
_cod_database_code 4029328

loop_
_symmetry_equiv_pos_as_xyz
'x, y, z'
'-x+1/2, -y+1/2, z'
'-x, y+1/2, -z+1/2'
'x+1/2, -y, -z+1/2'
'-x, -y, -z'
'x-1/2, y-1/2, -z'
'x, -y-1/2, z-1/2'
'-x-1/2, y, z-1/2'

loop_
_atom_site_label
_atom_site_type_symbol
_atom_site_fract_x
_atom_site_fract_y
_atom_site_fract_z
_atom_site_U_iso_or_equiv
_atom_site_adp_type
_atom_site_occupancy
_atom_site_symmetry_multiplicity
_atom_site_calc_flag
_atom_site_refinement_flags
O1 O 1.06285(7) 0.43711(6) 0.58186(16) 0.0588(4) Uani 1 1 d .
O2 O 0.92975(8) 0.49856(5) 0.75555(16) 0.0571(4) Uani 1 1 d .
H2 H 0.9416 0.5122 0.6546 0.086 Uiso 1 1 calc R
C1 C 1.03066(9) 0.41989(7) 0.7210(2) 0.0438(4) Uani 1 1 d .
C2 C 1.06545(10) 0.38644(8) 0.8737(2) 0.0493(4) Uani 1 1 d .
C3 C 1.01152(10) 0.38005(8) 1.0045(2) 0.0480(4) Uani 1 1 d .
C4 C 0.93446(9) 0.40986(8) 0.9573(2) 0.0492(4) Uani 1 1 d .
H4A H 0.9233 0.4452 1.0379 0.059 Uiso 1 1 calc R
H4B H 0.8921 0.3792 0.9672 0.059 Uiso 1 1 calc R
C5 C 0.94336(9) 0.43256(7) 0.7614(2) 0.0426(4) Uani 1 1 d .
C6 C 0.89328(8) 0.39627(8) 0.6264(2) 0.0431(4) Uani 1 1 d .
C7 C 0.84469(9) 0.42698(9) 0.5059(2) 0.0566(5) Uani 1 1 d .
H7 H 0.8415 0.4710 0.5078 0.068 Uiso 1 1 calc R
C8 C 0.80071(12) 0.39311(12) 0.3822(3) 0.0774(7) Uani 1 1 d .
H8 H 0.7681 0.4145 0.3012 0.093 Uiso 1 1 calc R
C9 C 0.80426(13) 0.32898(13) 0.3768(3) 0.0827(7) Uani 1 1 d .
H9 H 0.7741 0.3065 0.2930 0.099 Uiso 1 1 calc R
C10 C 0.85244(13) 0.29742(10) 0.4953(3) 0.0739(6) Uani 1 1 d .
H10 H 0.8552 0.2534 0.4922 0.089 Uiso 1 1 calc R
C11 C 0.89694(11) 0.33086(8) 0.6196(2) 0.0561(5) Uani 1 1 d .
H11 H 0.9298 0.3092 0.6996 0.067 Uiso 1 1 calc R
C12 C 1.02097(13) 0.34892(10) 1.1849(3) 0.0686(6) Uani 1 1 d .
H12A H 1.0751 0.3375 1.2023 0.103 Uiso 1 1 calc R
H12B H 0.9889 0.3115 1.1895 0.103 Uiso 1 1 calc R
H12C H 1.0050 0.3777 1.2793 0.103 Uiso 1 1 calc R
C13 C 1.15053(12) 0.36712(10) 0.8774(3) 0.0727(6) Uani 1 1 d .
H13 H 1.1603 0.3459 0.9941 0.087 Uiso 1 1 calc R
C14 C 1.16796(17) 0.31993(12) 0.7277(5) 0.1187(11) Uani 1 1 d .
H14A H 1.1347 0.2835 0.7418 0.178 Uiso 1 1 calc R
H14B H 1.2221 0.3071 0.7349 0.178 Uiso 1 1 calc R
H14C H 1.1582 0.3392 0.6114 0.178 Uiso 1 1 calc R
C15 C 1.20429(12) 0.42417(12) 0.8676(3) 0.0881(7) Uani 1 1 d .
H15A H 1.1957 0.4462 0.7548 0.132 Uiso 1 1 calc R
H15B H 1.2581 0.4105 0.8742 0.132 Uiso 1 1 calc R
H15C H 1.1932 0.4521 0.9677 0.132 Uiso 1 1 calc R

loop_
_atom_site_aniso_label
_atom_site_aniso_U_11
_atom_site_aniso_U_22
_atom_site_aniso_U_33
_atom_site_aniso_U_23
_atom_site_aniso_U_13
_atom_site_aniso_U_12
O1 0.0496(7) 0.0798(9) 0.0470(7) 0.0155(6) 0.0032(6) -0.0100(6)
O2 0.0760(9) 0.0467(7) 0.0486(7) -0.0012(5) 0.0013(6) 0.0038(6)
C1 0.0473(9) 0.0465(9) 0.0376(9) 0.0007(7) -0.0004(7) -0.0097(7)
C2 0.0481(9) 0.0507(10) 0.0491(10) 0.0077(8) -0.0035(8) -0.0036(7)
C3 0.0582(10) 0.0460(9) 0.0397(10) 0.0037(7) -0.0036(8) -0.0054(7)
C4 0.0545(10) 0.0558(10) 0.0374(9) 0.0006(8) 0.0037(7) -0.0033(8)
C5 0.0475(9) 0.0427(8) 0.0376(9) 0.0028(7) 0.0007(7) -0.0019(7)
C6 0.0372(8) 0.0556(10) 0.0364(9) 0.0018(7) 0.0058(7) -0.0075(7)
C7 0.0437(9) 0.0725(12) 0.0535(11) 0.0130(9) -0.0052(8) -0.0070(8)
C8 0.0558(12) 0.1149(19) 0.0616(13) 0.0192(12) -0.0165(10) -0.0280(12)
C9 0.0753(15) 0.119(2) 0.0537(13) -0.0075(13) -0.0056(11) -0.0480(14)
C10 0.0832(15) 0.0723(13) 0.0664(14) -0.0144(11) 0.0110(12) -0.0307(11)
C11 0.0599(11) 0.0564(11) 0.0520(11) -0.0030(8) 0.0005(9) -0.0100(8)
C12 0.0849(14) 0.0730(13) 0.0480(11) 0.0171(10) -0.0028(10) -0.0030(10)
C13 0.0561(12) 0.0812(14) 0.0808(15) 0.0298(12) 0.0020(10) 0.0108(10)
C14 0.0895(18) 0.0805(17) 0.186(3) -0.0025(19) 0.038(2) 0.0197(14)
C15 0.0526(12) 0.1139(19) 0.0979(18) 0.0162(14) -0.0148(11) -0.0106(12)

loop_
_atom_type_symbol
_atom_type_description
_atom_type_scat_dispersion_real
_atom_type_scat_dispersion_imag
_atom_type_scat_source
C C 0.0033 0.0016 'International Tables Vol C Tables 4.2.6.8 and 6.1.1.4'
H H 0.0000 0.0000 'International Tables Vol C Tables 4.2.6.8 and 6.1.1.4'
O O 0.0106 0.0060 'International Tables Vol C Tables 4.2.6.8 and 6.1.1.4'

loop_
_geom_angle_atom_site_label_1
_geom_angle_atom_site_label_2
_geom_angle_atom_site_label_3
_geom_angle
C5 O2 H2 109.5
O1 C1 C2 127.71(16)
O1 C1 C5 123.03(14)
C2 C1 C5 109.25(13)
C3 C2 C1 108.95(15)
C3 C2 C13 128.39(16)
C1 C2 C13 122.57(15)
C2 C3 C12 127.68(17)
C2 C3 C4 113.16(14)
C12 C3 C4 119.15(16)
C3 C4 C5 105.31(13)
C3 C4 H4A 110.7
C5 C4 H4A 110.7
C3 C4 H4B 110.7
C5 C4 H4B 110.7
H4A C4 H4B 108.8
O2 C5 C6 112.74(13)
O2 C5 C4 108.79(12)
C6 C5 C4 113.77(13)
O2 C5 C1 108.90(12)
C6 C5 C1 109.22(12)
C4 C5 C1 102.89(13)
C7 C6 C11 118.32(16)
C7 C6 C5 121.44(16)
C11 C6 C5 120.23(15)
C6 C7 C8 120.48(19)
C6 C7 H7 119.8
C8 C7 H7 119.8
C9 C8 C7 120.9(2)
C9 C8 H8 119.5
C7 C8 H8 119.5
C8 C9 C10 119.59(19)
C8 C9 H9 120.2
C10 C9 H9 120.2
C9 C10 C11 120.0(2)
C9 C10 H10 120.0
C11 C10 H10 120.0
C10 C11 C6 120.67(19)
C10 C11 H11 119.7
C6 C11 H11 119.7
C3 C12 H12A 109.5
C3 C12 H12B 109.5
H12A C12 H12B 109.5
C3 C12 H12C 109.5
H12A C12 H12C 109.5
H12B C12 H12C 109.5
C2 C13 C14 110.7(2)
C2 C13 C15 111.40(17)
C14 C13 C15 111.8(2)
C2 C13 H13 107.6
C14 C13 H13 107.6
C15 C13 H13 107.6
C13 C14 H14A 109.5
C13 C14 H14B 109.5
H14A C14 H14B 109.5
C13 C14 H14C 109.5
H14A C14 H14C 109.5
H14B C14 H14C 109.5
C13 C15 H15A 109.5
C13 C15 H15B 109.5
H15A C15 H15B 109.5
C13 C15 H15C 109.5
H15A C15 H15C 109.5
H15B C15 H15C 109.5

loop_
_geom_bond_atom_site_label_1
_geom_bond_atom_site_label_2
_geom_bond_distance
O1 C1 1.2141(18)
O2 C5 1.4112(19)
O2 H2 0.8200
C1 C2 1.450(2)
C1 C5 1.536(2)
C2 C3 1.334(2)
C2 C13 1.502(3)
C3 C12 1.486(2)
C3 C4 1.493(2)
C4 C5 1.523(2)
C4 H4A 0.9700
C4 H4B 0.9700
C5 C6 1.513(2)
C6 C7 1.372(2)
C6 C11 1.381(2)
C7 C8 1.376(3)
C7 H7 0.9300
C8 C9 1.354(3)
C8 H8 0.9300
C9 C10 1.367(3)
C9 H9 0.9300
C10 C11 1.378(3)
C10 H10 0.9300
C11 H11 0.9300
C12 H12A 0.9600
C12 H12B 0.9600
C12 H12C 0.9600
C13 C14 1.511(4)
C13 C15 1.512(3)
C13 H13 0.9800
C14 H14A 0.9600
C14 H14B 0.9600
C14 H14C 0.9600
C15 H15A 0.9600
C15 H15B 0.9600
C15 H15C 0.9600

loop_
_geom_hbond_atom_site_label_D
_geom_hbond_atom_site_label_H
_geom_hbond_atom_site_label_A
_geom_hbond_distance_DH
_geom_hbond_distance_HA
_geom_hbond_distance_DA
_geom_hbond_angle_DHA
_geom_hbond_site_symmetry_A
O2 H2 O1 0.82 2.04 2.8259(16) 160.7 5_766

loop_
_geom_torsion_atom_site_label_1
_geom_torsion_atom_site_label_2
_geom_torsion_atom_site_label_3
_geom_torsion_atom_site_label_4
_geom_torsion
O1 C1 C2 C3 175.92(16)
C5 C1 C2 C3 -3.02(19)
O1 C1 C2 C13 -0.8(3)
C5 C1 C2 C13 -179.79(16)
C1 C2 C3 C12 179.97(17)
C13 C2 C3 C12 -3.5(3)
C1 C2 C3 C4 -1.4(2)
C13 C2 C3 C4 175.12(18)
C2 C3 C4 C5 5.22(19)
C12 C3 C4 C5 -176.04(15)
C3 C4 C5 O2 -121.77(14)
C3 C4 C5 C6 111.65(15)
C3 C4 C5 C1 -6.37(16)
O1 C1 C5 O2 -57.78(19)
C2 C1 C5 O2 121.23(14)
O1 C1 C5 C6 65.73(19)
C2 C1 C5 C6 -115.26(14)
O1 C1 C5 C4 -173.09(15)
C2 C1 C5 C4 5.92(17)
O2 C5 C6 C7 4.1(2)
C4 C5 C6 C7 128.56(16)
C1 C5 C6 C7 -117.12(16)
O2 C5 C6 C11 -177.33(14)
C4 C5 C6 C11 -52.8(2)
C1 C5 C6 C11 61.47(18)
C11 C6 C7 C8 0.2(2)
C5 C6 C7 C8 178.85(16)
C6 C7 C8 C9 0.1(3)
C7 C8 C9 C10 -0.3(3)
C8 C9 C10 C11 0.1(3)
C9 C10 C11 C6 0.2(3)
C7 C6 C11 C10 -0.4(2)
C5 C6 C11 C10 -179.03(16)
C3 C2 C13 C14 120.4(2)
C1 C2 C13 C14 -63.5(2)
C3 C2 C13 C15 -114.5(2)
C1 C2 C13 C15 61.6(2)
